data_7201201
loop_
_publ_author_name
'Dean, Pamela M.'
'Golding, Jacob J.'
'Pringle, Jennifer M.'
'Forsyth, Maria'
'Skelton, Brian W.'
'White, Allan H.'
'MacFarlane, Douglas R.'

_publ_section_title
;
 The effect of alkyl chain length in a series of novel
 N-alkyl-3-benzylimidazolium iodide salts
;
_journal_issue 11
_journal_name_full CrystEngComm
_journal_page_first 2456
_journal_paper_doi 10.1039/b906142h
_journal_volume 11
_journal_year 2009
_chemical_formula_moiety 'C14 H19 N2, I'
_chemical_formula_sum 'C14 H19 I N2'
_chemical_formula_weight 342.21
_chemical_name_systematic
;
?
;
_space_group_IT_number 2
_symmetry_cell_setting triclinic
_symmetry_space_group_name_Hall '-P 1'
_symmetry_space_group_name_H-M 'P -1'
_atom_sites_solution_hydrogens geom
_atom_sites_solution_primary direct
_atom_sites_solution_secondary difmap
_audit_creation_date 2008-06-22T10:16:07-00:00
_audit_creation_method 'WinGX routine CIF_UPDATE'
_cell_angle_alpha 86.158(5)
_cell_angle_beta 84.638(5)
_cell_angle_gamma 64.690(4)
_cell_formula_units_Z 2
_cell_length_a 8.232(2)
_cell_length_b 9.316(2)
_cell_length_c 10.209(3)
_cell_measurement_reflns_used 1688
_cell_measurement_temperature 150(2)
_cell_measurement_theta_max 28.7
_cell_measurement_theta_min 2.74
_cell_volume 704.4(3)
_computing_cell_refinement 'Siemens SAINT (Siemens, 1995)'
_computing_data_collection 'Siemens SMART (Siemens, 1995)'
_computing_data_reduction 'xtal ADDREF SORTRF'
_computing_molecular_graphics xtal
_computing_publication_material WinGX
_computing_structure_refinement 'SHELXL-97 (Sheldrick, 1997)'
_computing_structure_solution xtal
_diffrn_ambient_temperature 150(2)
_diffrn_measured_fraction_theta_full 0.705
_diffrn_measured_fraction_theta_max 0.594
_diffrn_measurement_device_type
;
Bruker SMART CCD diffractometer
;
_diffrn_measurement_method '\w scans'
_diffrn_radiation_monochromator graphite
_diffrn_radiation_type MoK\a
_diffrn_radiation_wavelength 0.71073
_diffrn_reflns_av_R_equivalents .015
_diffrn_reflns_av_unetI/netI 0.0236
_diffrn_reflns_limit_h_max 10
_diffrn_reflns_limit_h_min -10
_diffrn_reflns_limit_k_max 11
_diffrn_reflns_limit_k_min -11
_diffrn_reflns_limit_l_max 13
_diffrn_reflns_limit_l_min 0
_diffrn_reflns_number 2190
_diffrn_reflns_theta_full 25
_diffrn_reflns_theta_max 28.83
_diffrn_reflns_theta_min 2
_exptl_absorpt_coefficient_mu 2.255
_exptl_absorpt_correction_T_max 1
_exptl_absorpt_correction_T_min .90
_exptl_absorpt_correction_type multi-scan
_exptl_absorpt_process_details
;
SADABS; Sheldrick, 1996
;
_exptl_crystal_colour colourless
_exptl_crystal_density_diffrn 1.614
_exptl_crystal_density_method 'not measured'
_exptl_crystal_description prism
_exptl_crystal_F_000 340
_exptl_crystal_size_max .43
_exptl_crystal_size_mid .4
_exptl_crystal_size_min .35
_refine_diff_density_max 0.775
_refine_diff_density_min -1.063
_refine_diff_density_rms 0.087
_refine_ls_extinction_method none
_refine_ls_goodness_of_fit_ref 1.107
_refine_ls_hydrogen_treatment constr
_refine_ls_matrix_type full
_refine_ls_number_parameters 156
_refine_ls_number_reflns 2190
_refine_ls_number_restraints 0
_refine_ls_restrained_S_all 1.107
_refine_ls_R_factor_all 0.0256
_refine_ls_R_factor_gt 0.0244
_refine_ls_shift/su_max 0.002
_refine_ls_shift/su_mean 0
_refine_ls_structure_factor_coef Fsqd
_refine_ls_weighting_details 'calc w=1/[\s^2^(Fo^2^)+(0.0383P)^2^+0.4899P] where P=(Fo^2^+2Fc^2^)/3'
_refine_ls_weighting_scheme calc
_refine_ls_wR_factor_gt 0.0631
_refine_ls_wR_factor_ref 0.0638
_reflns_number_gt 2107
_reflns_number_total 2190
_reflns_threshold_expression I>2sigma(I)
_cod_data_source_file b906142h.txt
_cod_data_source_block jak249
_cod_original_sg_symbol_Hall -p_1
_cod_original_sg_symbol_H-M P_-1
_cod_database_code 7201201

loop_
_symmetry_equiv_pos_as_xyz
'x, y, z'
'-x, -y, -z'

loop_
_atom_site_label
_atom_site_type_symbol
_atom_site_fract_x
_atom_site_fract_y
_atom_site_fract_z
_atom_site_U_iso_or_equiv
_atom_site_adp_type
_atom_site_occupancy
_atom_site_symmetry_multiplicity
_atom_site_calc_flag
_atom_site_refinement_flags
_atom_site_disorder_assembly
_atom_site_disorder_group
I I 0.10248(3) 0.69266(3) 0.206737(15) 0.02265(12) Uani 1 1 d . . .
N1 N 0.2443(4) 0.8027(4) 0.7565(2) 0.0167(8) Uani 1 1 d . . .
C1 C 0.2772(5) 0.8693(5) 0.8735(3) 0.0178(9) Uani 1 1 d . . .
H1A H 0.2791 0.7994 0.9514 0.021 Uiso 1 1 calc R . .
H1B H 0.1771 0.9751 0.8898 0.021 Uiso 1 1 calc R . .
C11 C 0.4527(4) 0.8849(5) 0.8560(2) 0.0164(9) Uani 1 1 d . . .
C12 C 0.4519(5) 1.0309(5) 0.8243(3) 0.0215(10) Uani 1 1 d . . .
H12 H 0.3415 1.121 0.8115 0.026 Uiso 1 1 calc R . .
C13 C 0.6133(5) 1.0461(5) 0.8112(3) 0.0280(11) Uani 1 1 d . . .
H13 H 0.6134 1.1466 0.7882 0.034 Uiso 1 1 calc R . .
C14 C 0.7713(5) 0.9177(5) 0.8312(3) 0.0295(11) Uani 1 1 d . . .
H14 H 0.8811 0.9291 0.8233 0.035 Uiso 1 1 calc R . .
C15 C 0.7725(5) 0.7713(6) 0.8628(3) 0.0325(11) Uani 1 1 d . . .
H15 H 0.883 0.682 0.8769 0.039 Uiso 1 1 calc R . .
C16 C 0.6127(5) 0.7544(5) 0.8740(3) 0.0269(11) Uani 1 1 d . . .
H16 H 0.6135 0.653 0.8941 0.032 Uiso 1 1 calc R . .
C2 C 0.2475(4) 0.6608(5) 0.7463(3) 0.0171(9) Uani 1 1 d . . .
C21 C 0.2967(5) 0.5304(5) 0.8474(3) 0.0255(10) Uani 1 1 d . . .
H21A H 0.428 0.4712 0.8442 0.038 Uiso 1 1 calc R . .
H21B H 0.2425 0.4587 0.8302 0.038 Uiso 1 1 calc R . .
H21C H 0.252 0.575 0.9347 0.038 Uiso 1 1 calc R . .
N3 N 0.2039(4) 0.6516(4) 0.6251(2) 0.0178(8) Uani 1 1 d . . .
C31 C 0.1845(4) 0.5169(5) 0.5729(3) 0.0191(10) Uani 1 1 d . . .
H31A H 0.1086 0.5554 0.497 0.023 Uiso 1 1 calc R . .
H31B H 0.1207 0.4758 0.6416 0.023 Uiso 1 1 calc R . .
C32 C 0.3587(5) 0.3840(5) 0.5299(3) 0.0236(11) Uani 1 1 d . . .
H32A H 0.4389 0.3485 0.6033 0.028 Uiso 1 1 calc R . .
H32B H 0.4189 0.4209 0.4556 0.028 Uiso 1 1 calc R . .
C33 C 0.3254(6) 0.2473(5) 0.4878(3) 0.0306(11) Uani 1 1 d . . .
H33A H 0.2584 0.2159 0.5596 0.046 Uiso 1 1 calc R . .
H33B H 0.4409 0.1572 0.4665 0.046 Uiso 1 1 calc R . .
H33C H 0.2552 0.2801 0.41 0.046 Uiso 1 1 calc R . .
C4 C 0.1727(4) 0.7925(5) 0.5576(3) 0.0203(10) Uani 1 1 d . . .
H4 H 0.1399 0.818 0.4694 0.024 Uiso 1 1 calc R . .
C5 C 0.1972(4) 0.8878(5) 0.6397(3) 0.0209(10) Uani 1 1 d . . .
H5 H 0.1845 0.9932 0.6207 0.025 Uiso 1 1 calc R . .

loop_
_atom_site_aniso_label
_atom_site_aniso_U_11
_atom_site_aniso_U_22
_atom_site_aniso_U_33
_atom_site_aniso_U_23
_atom_site_aniso_U_13
_atom_site_aniso_U_12
I 0.02703(18) 0.0217(3) 0.01897(10) -0.00380(11) 0.00180(9) -0.0103(2)
N1 0.0160(15) 0.017(3) 0.0167(10) -0.0049(12) -0.0006(10) -0.0056(18)
C1 0.0209(18) 0.014(3) 0.0164(11) -0.0096(13) 0.0018(11) -0.005(2)
C11 0.0163(18) 0.015(3) 0.0151(11) -0.0069(13) -0.0003(11) -0.003(2)
C12 0.0190(19) 0.018(3) 0.0246(13) -0.0039(15) -0.0028(13) -0.005(2)
C13 0.032(2) 0.028(3) 0.0305(15) -0.0062(17) -0.0011(15) -0.019(3)
C14 0.020(2) 0.037(4) 0.0323(15) -0.0150(18) 0.0020(14) -0.012(3)
C15 0.020(2) 0.038(4) 0.0322(16) -0.0075(18) -0.0017(14) -0.004(3)
C16 0.028(2) 0.027(4) 0.0238(14) -0.0028(16) -0.0023(14) -0.008(3)
C2 0.0150(17) 0.018(3) 0.0178(11) -0.0038(14) 0.0004(11) -0.006(2)
C21 0.033(2) 0.021(3) 0.0206(13) 0.0015(15) -0.0031(13) -0.010(2)
N3 0.0180(15) 0.018(2) 0.0179(10) -0.0039(12) -0.0013(10) -0.0073(18)
C31 0.020(2) 0.017(3) 0.0220(12) -0.0050(14) -0.0025(12) -0.010(2)
C32 0.026(2) 0.015(3) 0.0303(14) -0.0089(16) 0.0010(14) -0.009(3)
C33 0.037(2) 0.024(3) 0.0338(16) -0.0113(17) 0.0050(15) -0.016(3)
C4 0.0211(19) 0.019(3) 0.0195(12) -0.0013(14) -0.0027(12) -0.007(2)
C5 0.0216(19) 0.021(3) 0.0204(12) 0.0002(15) -0.0026(12) -0.009(2)

loop_
_atom_type_symbol
_atom_type_description
_atom_type_scat_dispersion_real
_atom_type_scat_dispersion_imag
_atom_type_scat_source
C C 0.0033 0.0016 'International Tables Vol C Tables 4.2.6.8 and 6.1.1.4'
H H 0 0 'International Tables Vol C Tables 4.2.6.8 and 6.1.1.4'
I I -0.4742 1.8119 'International Tables Vol C Tables 4.2.6.8 and 6.1.1.4'
N N 0.0061 0.0033 'International Tables Vol C Tables 4.2.6.8 and 6.1.1.4'

loop_
_geom_angle_atom_site_label_1
_geom_angle_atom_site_label_2
_geom_angle_atom_site_label_3
_geom_angle
_geom_angle_site_symmetry_1
_geom_angle_site_symmetry_3
_geom_angle_publ_flag
C2 N1 C5 109.4(2) . . ?
C2 N1 C1 127.6(2) . . ?
C5 N1 C1 122.9(3) . . ?
N1 C1 C11 111.9(2) . . ?
N1 C1 H1A 109.2 . . ?
C11 C1 H1A 109.2 . . ?
N1 C1 H1B 109.2 . . ?
C11 C1 H1B 109.2 . . ?
H1A C1 H1B 107.9 . . ?
C12 C11 C16 120.2(3) . . ?
C12 C11 C1 119.6(3) . . ?
C16 C11 C1 120.2(3) . . ?
C11 C12 C13 119.7(4) . . ?
C11 C12 H12 120.2 . . ?
C13 C12 H12 120.2 . . ?
C14 C13 C12 120.2(4) . . ?
C14 C13 H13 119.9 . . ?
C12 C13 H13 119.9 . . ?
C13 C14 C15 120.2(3) . . ?
C13 C14 H14 119.9 . . ?
C15 C14 H14 119.9 . . ?
C14 C15 C16 120.0(4) . . ?
C14 C15 H15 120 . . ?
C16 C15 H15 120 . . ?
C11 C16 C15 119.7(4) . . ?
C11 C16 H16 120.1 . . ?
C15 C16 H16 120.1 . . ?
N1 C2 N3 108.0(3) . . ?
N1 C2 C21 127.1(3) . . ?
N3 C2 C21 124.9(3) . . ?
C2 C21 H21A 109.5 . . ?
C2 C21 H21B 109.5 . . ?
H21A C21 H21B 109.5 . . ?
C2 C21 H21C 109.5 . . ?
H21A C21 H21C 109.5 . . ?
H21B C21 H21C 109.5 . . ?
C2 N3 C4 108.7(3) . . ?
C2 N3 C31 126.4(3) . . ?
C4 N3 C31 124.9(2) . . ?
N3 C31 C32 114.0(2) . . ?
N3 C31 H31A 108.8 . . ?
C32 C31 H31A 108.8 . . ?
N3 C31 H31B 108.8 . . ?
C32 C31 H31B 108.8 . . ?
H31A C31 H31B 107.7 . . ?
C31 C32 C33 109.9(3) . . ?
C31 C32 H32A 109.7 . . ?
C33 C32 H32A 109.7 . . ?
C31 C32 H32B 109.7 . . ?
C33 C32 H32B 109.7 . . ?
H32A C32 H32B 108.2 . . ?
C32 C33 H33A 109.5 . . ?
C32 C33 H33B 109.5 . . ?
H33A C33 H33B 109.5 . . ?
C32 C33 H33C 109.5 . . ?
H33A C33 H33C 109.5 . . ?
H33B C33 H33C 109.5 . . ?
C5 C4 N3 107.3(2) . . ?
C5 C4 H4 126.3 . . ?
N3 C4 H4 126.3 . . ?
C4 C5 N1 106.6(3) . . ?
C4 C5 H5 126.7 . . ?
N1 C5 H5 126.7 . . ?

loop_
_geom_bond_atom_site_label_1
_geom_bond_atom_site_label_2
_geom_bond_distance
_geom_bond_site_symmetry_2
_geom_bond_publ_flag
N1 C2 1.321(5) . ?
N1 C5 1.378(3) . ?
N1 C1 1.479(4) . ?
C1 C11 1.507(4) . ?
C1 H1A 0.99 . ?
C1 H1B 0.99 . ?
C11 C12 1.374(5) . ?
C11 C16 1.376(5) . ?
C12 C13 1.389(4) . ?
C12 H12 0.95 . ?
C13 C14 1.361(6) . ?
C13 H13 0.95 . ?
C14 C15 1.376(6) . ?
C14 H14 0.95 . ?
C15 C16 1.384(5) . ?
C15 H15 0.95 . ?
C16 H16 0.95 . ?
C2 N3 1.338(3) . ?
C2 C21 1.481(4) . ?
C21 H21A 0.98 . ?
C21 H21B 0.98 . ?
C21 H21C 0.98 . ?
N3 C4 1.374(4) . ?
N3 C31 1.471(4) . ?
C31 C32 1.490(5) . ?
C31 H31A 0.99 . ?
C31 H31B 0.99 . ?
C32 C33 1.508(5) . ?
C32 H32A 0.99 . ?
C32 H32B 0.99 . ?
C33 H33A 0.98 . ?
C33 H33B 0.98 . ?
C33 H33C 0.98 . ?
C4 C5 1.348(5) . ?
C4 H4 0.95 . ?
C5 H5 0.95 . ?

loop_
_cod_related_entry_id
_cod_related_entry_database
_cod_related_entry_code
1 ChemSpider 25940924
